data_7043358
loop_
_publ_author_name
'Gebauer, Ireen'
'Gr\"asing, Daniel'
'Matysik, J\"org'
'Zahn, Stefan'
'Zeckert, Kornelia'

_publ_section_title
;
 Penta- and hexaorganostannate(iv) complexes based on O-heterocyclic
 ligands
;
_journal_name_full 'Dalton Trans.'
_journal_paper_doi 10.1039/C7DT01336A
_journal_year 2017
_chemical_formula_moiety 'C32 H20 O4 Sn'
_chemical_formula_sum 'C32 H20 O4 Sn'
_chemical_formula_weight 587.17
_chemical_name_systematic
;
 ?
;
_space_group_IT_number 2
_symmetry_cell_setting triclinic
_symmetry_space_group_name_Hall '-P 1'
_symmetry_space_group_name_H-M 'P -1'
_atom_sites_solution_hydrogens geom
_atom_sites_solution_primary direct
_atom_sites_solution_secondary difmap
_audit_conform_dict_location ftp://ftp.iucr.org/pub/cif_core.dic
_audit_conform_dict_name cif_core.dic
_audit_conform_dict_version 2.3
_audit_creation_date 2016-09-18T16:02:57-00:00
_audit_creation_method 'WinGX routine CIF_UPDATE'
_audit_update_record
;
2017-03-06 deposited with the CCDC.
2017-05-30 downloaded from the CCDC.
;
_cell_angle_alpha 70.115(6)
_cell_angle_beta 74.760(5)
_cell_angle_gamma 74.926(5)
_cell_formula_units_Z 2
_cell_length_a 10.4701(6)
_cell_length_b 11.1005(6)
_cell_length_c 11.5891(8)
_cell_measurement_reflns_used 2199
_cell_measurement_temperature 130(2)
_cell_measurement_theta_max 24.063
_cell_measurement_theta_min 2.551
_cell_volume 1200.26(14)
_computing_cell_refinement
;
        CrysAlisPro, Agilent Technologies,
        Version 1.171.37.35 (release 13-08-2014 CrysAlis171 .NET)
        (compiled Aug 13 2014,18:06:01)
;
_computing_data_collection
;
        CrysAlisPro, Agilent Technologies,
        Version 1.171.37.35 (release 13-08-2014 CrysAlis171 .NET)
        (compiled Aug 13 2014,18:06:01)
;
_computing_data_reduction
;
        CrysAlisPro, Agilent Technologies,
        Version 1.171.37.35 (release 13-08-2014 CrysAlis171 .NET)
        (compiled Aug 13 2014,18:06:01)
;
_computing_structure_refinement 'SHELXL-97 (Sheldrick, 1997)'
_computing_structure_solution
;
            SHELXS-97
            Program for Crystal Structure Analysis (Release 97-2)
            G. M. Sheldrick, Institut f\"ur Anorganische Chemie der Universit\"at,
            Tammanstrasse 4, D-3400 G\"ottingen, Germany, 1998.
;
_diffrn_ambient_temperature 130(2)
_diffrn_detector 'CCD plate'
_diffrn_detector_area_resol_mean 16.356
_diffrn_measured_fraction_theta_full 0.999
_diffrn_measured_fraction_theta_max 0.999
_diffrn_measurement_device 'four-circle diffractometer'
_diffrn_measurement_device_type 'Xcalibur, Sapphire3, Gemini'
_diffrn_measurement_method '\w scans'
_diffrn_orient_matrix_UB_11 -0.0336106
_diffrn_orient_matrix_UB_12 -0.0536746
_diffrn_orient_matrix_UB_13 0.0213016
_diffrn_orient_matrix_UB_21 0.020448
_diffrn_orient_matrix_UB_22 -0.0190024
_diffrn_orient_matrix_UB_23 0.0583441
_diffrn_orient_matrix_UB_31 -0.0596915
_diffrn_orient_matrix_UB_32 0.0392982
_diffrn_orient_matrix_UB_33 0.0232482
_diffrn_radiation_monochromator graphite
_diffrn_radiation_probe x-ray
_diffrn_radiation_type MoK\a
_diffrn_radiation_wavelength 0.71073
_diffrn_reflns_av_R_equivalents 0.0484
_diffrn_reflns_av_unetI/netI 0.0955
_diffrn_reflns_limit_h_max 12
_diffrn_reflns_limit_h_min -13
_diffrn_reflns_limit_k_max 12
_diffrn_reflns_limit_k_min -13
_diffrn_reflns_limit_l_max 14
_diffrn_reflns_limit_l_min -14
_diffrn_reflns_number 8995
_diffrn_reflns_theta_full 26.37
_diffrn_reflns_theta_max 26.37
_diffrn_reflns_theta_min 2.32
_diffrn_source 'Enhance (Mo) X-ray Source'
_exptl_absorpt_coefficient_mu 1.103
_exptl_absorpt_correction_T_max 1
_exptl_absorpt_correction_T_min 0.99065
_exptl_absorpt_correction_type multi-scan
_exptl_absorpt_process_details
;
        CrysAlisPro, Agilent Technologies,
        Version 1.171.37.35 (release 13-08-2014 CrysAlis171 .NET)
        (compiled Aug 13 2014,18:06:01)
        Empirical absorption correction using spherical harmonics,
 implemented in SCALE3 ABSPACK scaling algorithm.
;
_exptl_crystal_colour colourless
_exptl_crystal_density_diffrn 1.625
_exptl_crystal_density_method 'not measured'
_exptl_crystal_description plates
_exptl_crystal_F_000 588
_exptl_crystal_size_max 0.3
_exptl_crystal_size_mid 0.04
_exptl_crystal_size_min 0.01
_refine_diff_density_max 0.525
_refine_diff_density_min -0.543
_refine_diff_density_rms 0.116
_refine_ls_extinction_method none
_refine_ls_goodness_of_fit_ref 1.013
_refine_ls_hydrogen_treatment constr
_refine_ls_matrix_type full
_refine_ls_number_parameters 334
_refine_ls_number_reflns 4900
_refine_ls_number_restraints 0
_refine_ls_restrained_S_all 1.013
_refine_ls_R_factor_all 0.0786
_refine_ls_R_factor_gt 0.05
_refine_ls_shift/su_max 0
_refine_ls_shift/su_mean 0
_refine_ls_structure_factor_coef Fsqd
_refine_ls_weighting_details 'calc w=1/[\s^2^(Fo^2^)+(0.0246P)^2^+0.0000P] where P=(Fo^2^+2Fc^2^)/3'
_refine_ls_weighting_scheme calc
_refine_ls_wR_factor_gt 0.0776
_refine_ls_wR_factor_ref 0.0862
_reflns_number_gt 3742
_reflns_number_total 4900
_reflns_threshold_expression >2sigma(I)
_cod_data_source_file c7dt01336a2.cif
_cod_data_source_block x2294
_cod_original_cell_volume 1200.26(13)
_cod_original_sg_symbol_H-M P-1
_cod_database_code 7043358

loop_
_symmetry_equiv_pos_as_xyz
'x, y, z'
'-x, -y, -z'

loop_
_atom_site_label
_atom_site_type_symbol
_atom_site_fract_x
_atom_site_fract_y
_atom_site_fract_z
_atom_site_U_iso_or_equiv
_atom_site_adp_type
_atom_site_occupancy
_atom_site_symmetry_multiplicity
_atom_site_calc_flag
_atom_site_refinement_flags
C1 C 0.5801(4) 0.4880(4) 0.2741(4) 0.0256(10) Uani 1 1 d .
C2 C 0.5161(4) 0.6135(4) 0.2497(4) 0.0248(10) Uani 1 1 d .
H2 H 0.5353 0.6797 0.2737 0.03 Uiso 1 1 calc R
C3 C 0.4137(4) 0.6296(4) 0.1810(4) 0.0239(10) Uani 1 1 d .
C4 C 0.4232(4) 0.5072(4) 0.1687(4) 0.0279(11) Uani 1 1 d .
C5 C 0.3415(5) 0.4787(4) 0.1099(5) 0.0399(13) Uani 1 1 d .
H5 H 0.3507 0.3937 0.1037 0.048 Uiso 1 1 calc R
C6 C 0.2455(5) 0.5813(4) 0.0607(5) 0.0367(13) Uani 1 1 d .
H6 H 0.1867 0.5667 0.0189 0.044 Uiso 1 1 calc R
C7 C 0.2322(4) 0.7048(4) 0.0705(4) 0.0311(12) Uani 1 1 d .
H7 H 0.1642 0.7728 0.036 0.037 Uiso 1 1 calc R
C8 C 0.3158(4) 0.7308(4) 0.1294(4) 0.0282(11) Uani 1 1 d .
H8 H 0.3068 0.8163 0.1347 0.034 Uiso 1 1 calc R
C9 C 0.8131(4) 0.5150(4) 0.4161(4) 0.0295(11) Uani 1 1 d .
C10 C 0.9163(4) 0.5719(4) 0.3527(4) 0.0241(10) Uani 1 1 d .
H10 H 0.9768 0.5537 0.281 0.029 Uiso 1 1 calc R
C11 C 0.9222(4) 0.6641(4) 0.4085(4) 0.0300(11) Uani 1 1 d .
C12 C 0.8164(4) 0.6604(4) 0.5077(4) 0.0265(11) Uani 1 1 d .
C13 C 0.7876(5) 0.7379(5) 0.5844(5) 0.0384(13) Uani 1 1 d .
H13 H 0.7127 0.7328 0.652 0.046 Uiso 1 1 calc R
C14 C 0.8729(5) 0.8239(5) 0.5585(5) 0.0402(13) Uani 1 1 d .
H14 H 0.8566 0.8795 0.6096 0.048 Uiso 1 1 calc R
C15 C 0.9804(5) 0.8308(4) 0.4607(5) 0.0424(14) Uani 1 1 d .
H15 H 1.0369 0.8914 0.4447 0.051 Uiso 1 1 calc R
C16 C 1.0076(5) 0.7513(5) 0.3855(5) 0.0429(14) Uani 1 1 d .
H16 H 1.0834 0.7554 0.3187 0.051 Uiso 1 1 calc R
C17 C 0.6451(4) 0.2324(4) 0.5150(4) 0.0259(11) Uani 1 1 d .
C18 C 0.5337(4) 0.1972(4) 0.5123(4) 0.0280(11) Uani 1 1 d .
H18 H 0.4807 0.237 0.4492 0.034 Uiso 1 1 calc R
C19 C 0.5078(4) 0.0907(4) 0.6190(4) 0.0267(11) Uani 1 1 d .
C20 C 0.6086(4) 0.0677(4) 0.6841(4) 0.0276(11) Uani 1 1 d .
C21 C 0.6213(5) -0.0301(4) 0.7949(5) 0.0357(12) Uani 1 1 d .
H21 H 0.6925 -0.0436 0.8372 0.043 Uiso 1 1 calc R
C22 C 0.5241(5) -0.1070(4) 0.8404(5) 0.0357(12) Uani 1 1 d .
H22 H 0.5277 -0.1751 0.9167 0.043 Uiso 1 1 calc R
C23 C 0.4219(5) -0.0873(4) 0.7775(5) 0.0376(13) Uani 1 1 d .
H23 H 0.3579 -0.1434 0.8105 0.045 Uiso 1 1 calc R
C24 C 0.4107(4) 0.0114(5) 0.6684(5) 0.0348(12) Uani 1 1 d .
H24 H 0.3384 0.0256 0.6272 0.042 Uiso 1 1 calc R
C25 C 0.8875(4) 0.2883(5) 0.2540(4) 0.0303(12) Uani 1 1 d .
C26 C 0.9068(4) 0.1686(4) 0.2467(4) 0.0235(10) Uani 1 1 d .
H26 H 0.8578 0.1033 0.3019 0.028 Uiso 1 1 calc R
C27 C 1.0103(4) 0.1522(4) 0.1454(4) 0.0261(11) Uani 1 1 d .
C28 C 1.0521(4) 0.2707(4) 0.0917(4) 0.0297(11) Uani 1 1 d .
C29 C 1.1498(5) 0.2964(4) -0.0146(5) 0.0384(13) Uani 1 1 d .
H29 H 1.1769 0.3787 -0.0493 0.046 Uiso 1 1 calc R
C30 C 1.2067(5) 0.1955(5) -0.0683(5) 0.0382(13) Uani 1 1 d .
H30 H 1.2747 0.2082 -0.1417 0.046 Uiso 1 1 calc R
C31 C 1.1648(4) 0.0760(4) -0.0155(5) 0.0345(12) Uani 1 1 d .
H31 H 1.2047 0.0088 -0.0544 0.041 Uiso 1 1 calc R
C32 C 1.0683(4) 0.0523(4) 0.0902(4) 0.0312(12) Uani 1 1 d .
H32 H 1.0414 -0.0301 0.1252 0.037 Uiso 1 1 calc R
O1 O 0.5240(3) 0.4183(3) 0.2256(3) 0.0360(8) Uani 1 1 d .
O2 O 0.7465(3) 0.5667(3) 0.5136(3) 0.0445(9) Uani 1 1 d .
O3 O 0.6965(3) 0.1537(3) 0.6213(3) 0.0302(8) Uani 1 1 d .
O4 O 0.9753(3) 0.3565(3) 0.1590(3) 0.0392(9) Uani 1 1 d .
Sn1 Sn 0.73696(3) 0.38033(3) 0.37387(3) 0.02490(11) Uani 1 1 d .

loop_
_atom_site_aniso_label
_atom_site_aniso_U_11
_atom_site_aniso_U_22
_atom_site_aniso_U_33
_atom_site_aniso_U_23
_atom_site_aniso_U_13
_atom_site_aniso_U_12
C1 0.025(2) 0.032(3) 0.023(3) -0.010(2) -0.005(2) -0.008(2)
C2 0.020(2) 0.023(2) 0.032(3) -0.009(2) -0.003(2) -0.0056(19)
C3 0.022(2) 0.028(2) 0.023(3) -0.010(2) -0.0013(19) -0.005(2)
C4 0.031(3) 0.024(2) 0.028(3) -0.006(2) -0.011(2) 0.002(2)
C5 0.051(3) 0.027(3) 0.053(4) -0.016(3) -0.032(3) 0.001(2)
C6 0.044(3) 0.035(3) 0.039(3) -0.011(3) -0.024(3) -0.005(2)
C7 0.036(3) 0.025(3) 0.027(3) -0.001(2) -0.011(2) 0.001(2)
C8 0.031(3) 0.022(2) 0.027(3) -0.005(2) -0.005(2) -0.001(2)
C9 0.037(3) 0.026(2) 0.031(3) -0.015(2) -0.015(2) 0.004(2)
C10 0.031(3) 0.020(2) 0.021(3) -0.008(2) 0.003(2) -0.009(2)
C11 0.034(3) 0.024(2) 0.029(3) -0.005(2) -0.008(2) -0.003(2)
C12 0.031(3) 0.025(2) 0.030(3) -0.009(2) -0.006(2) -0.015(2)
C13 0.034(3) 0.051(3) 0.036(3) -0.022(3) 0.003(2) -0.016(2)
C14 0.039(3) 0.035(3) 0.059(4) -0.022(3) -0.025(3) -0.001(2)
C15 0.034(3) 0.024(3) 0.072(4) -0.016(3) -0.006(3) -0.012(2)
C16 0.035(3) 0.041(3) 0.042(4) -0.006(3) 0.009(2) -0.016(2)
C17 0.028(3) 0.024(2) 0.025(3) -0.008(2) -0.004(2) -0.003(2)
C18 0.024(2) 0.037(3) 0.026(3) -0.008(2) -0.007(2) -0.009(2)
C19 0.030(3) 0.027(3) 0.027(3) -0.013(2) -0.001(2) -0.010(2)
C20 0.023(2) 0.026(2) 0.032(3) -0.010(2) 0.002(2) -0.006(2)
C21 0.030(3) 0.035(3) 0.040(3) -0.009(3) -0.009(2) -0.003(2)
C22 0.041(3) 0.030(3) 0.032(3) -0.010(2) 0.003(2) -0.009(2)
C23 0.042(3) 0.035(3) 0.038(3) -0.015(3) 0.009(2) -0.022(2)
C24 0.031(3) 0.044(3) 0.035(3) -0.013(3) -0.004(2) -0.017(2)
C25 0.023(2) 0.044(3) 0.025(3) -0.012(2) -0.011(2) 0.001(2)
C26 0.015(2) 0.028(2) 0.030(3) -0.012(2) -0.0066(19) -0.0035(19)
C27 0.022(2) 0.030(3) 0.027(3) -0.007(2) -0.009(2) -0.004(2)
C28 0.030(3) 0.030(3) 0.024(3) -0.009(2) -0.009(2) 0.007(2)
C29 0.053(3) 0.024(3) 0.037(3) -0.004(2) -0.005(3) -0.014(2)
C30 0.036(3) 0.046(3) 0.028(3) -0.007(3) 0.001(2) -0.010(2)
C31 0.033(3) 0.033(3) 0.038(3) -0.017(2) -0.006(2) 0.002(2)
C32 0.033(3) 0.026(3) 0.037(3) -0.008(2) -0.008(2) -0.010(2)
O1 0.0416(19) 0.0263(17) 0.043(2) -0.0088(16) -0.0213(17) 0.0008(15)
O2 0.041(2) 0.051(2) 0.046(2) -0.0204(19) 0.0027(17) -0.0203(17)
O3 0.0281(17) 0.0304(18) 0.032(2) -0.0028(15) -0.0062(14) -0.0127(14)
O4 0.045(2) 0.0311(18) 0.035(2) -0.0080(17) -0.0067(17) -0.0007(16)
Sn1 0.02455(17) 0.02357(17) 0.02643(19) -0.00567(13) -0.00591(13) -0.00546(12)

loop_
_atom_type_symbol
_atom_type_description
_atom_type_scat_dispersion_real
_atom_type_scat_dispersion_imag
_atom_type_scat_source
C C 0.0033 0.0016 'International Tables Vol C Tables 4.2.6.8 and 6.1.1.4'
H H 0 0 'International Tables Vol C Tables 4.2.6.8 and 6.1.1.4'
O O 0.0106 0.006 'International Tables Vol C Tables 4.2.6.8 and 6.1.1.4'
Sn Sn -0.6537 1.4246 'International Tables Vol C Tables 4.2.6.8 and 6.1.1.4'

loop_
_geom_angle_atom_site_label_1
_geom_angle_atom_site_label_2
_geom_angle_atom_site_label_3
_geom_angle
C2 C1 O1 110.2(4)
C2 C1 Sn1 133.1(4)
O1 C1 Sn1 116.7(3)
C1 C2 C3 108.0(4)
C1 C2 H2 126
C3 C2 H2 126
C4 C3 C8 118.0(4)
C4 C3 C2 105.3(4)
C8 C3 C2 136.7(4)
C5 C4 O1 125.0(4)
C5 C4 C3 124.4(4)
O1 C4 C3 110.6(4)
C4 C5 C6 115.8(4)
C4 C5 H5 122.1
C6 C5 H5 122.1
C5 C6 C7 121.9(5)
C5 C6 H6 119
C7 C6 H6 119
C8 C7 C6 121.2(4)
C8 C7 H7 119.4
C6 C7 H7 119.4
C7 C8 C3 118.7(4)
C7 C8 H8 120.6
C3 C8 H8 120.6
C10 C9 O2 109.9(4)
C10 C9 Sn1 128.2(4)
O2 C9 Sn1 121.5(3)
C9 C10 C11 108.6(4)
C9 C10 H10 125.7
C11 C10 H10 125.7
C12 C11 C16 117.9(4)
C12 C11 C10 106.9(4)
C16 C11 C10 135.2(5)
C13 C12 C11 124.2(5)
C13 C12 O2 127.7(4)
C11 C12 O2 108.1(4)
C12 C13 C14 116.5(5)
C12 C13 H13 121.7
C14 C13 H13 121.7
C15 C14 C13 121.4(5)
C15 C14 H14 119.3
C13 C14 H14 119.3
C14 C15 C16 120.9(5)
C14 C15 H15 119.5
C16 C15 H15 119.5
C15 C16 C11 119.0(5)
C15 C16 H16 120.5
C11 C16 H16 120.5
C18 C17 O3 110.5(4)
C18 C17 Sn1 125.0(3)
O3 C17 Sn1 124.5(3)
C17 C18 C19 108.4(4)
C17 C18 H18 125.8
C19 C18 H18 125.8
C20 C19 C24 118.2(4)
C20 C19 C18 105.6(4)
C24 C19 C18 136.2(4)
C19 C20 C21 124.3(4)
C19 C20 O3 110.5(4)
C21 C20 O3 125.2(4)
C22 C21 C20 115.9(5)
C22 C21 H21 122.1
C20 C21 H21 122.1
C23 C22 C21 121.5(5)
C23 C22 H22 119.2
C21 C22 H22 119.2
C24 C23 C22 121.4(4)
C24 C23 H23 119.3
C22 C23 H23 119.3
C23 C24 C19 118.7(5)
C23 C24 H24 120.7
C19 C24 H24 120.7
C26 C25 O4 109.6(4)
C26 C25 Sn1 128.9(4)
O4 C25 Sn1 121.2(3)
C25 C26 C27 109.8(4)
C25 C26 H26 125.1
C27 C26 H26 125.1
C28 C27 C32 119.1(4)
C28 C27 C26 105.5(4)
C32 C27 C26 135.2(4)
C29 C28 C27 123.6(4)
C29 C28 O4 127.6(4)
C27 C28 O4 108.7(4)
C28 C29 C30 116.4(5)
C28 C29 H29 121.8
C30 C29 H29 121.8
C29 C30 C31 120.5(5)
C29 C30 H30 119.8
C31 C30 H30 119.8
C32 C31 C30 122.2(4)
C32 C31 H31 118.9
C30 C31 H31 118.9
C31 C32 C27 118.2(4)
C31 C32 H32 120.9
C27 C32 H32 120.9
C4 O1 C1 105.9(3)
C9 O2 C12 106.5(4)
C20 O3 C17 105.0(3)
C25 O4 C28 106.4(4)
C9 Sn1 C25 109.97(18)
C9 Sn1 C17 122.03(18)
C25 Sn1 C17 106.86(17)
C9 Sn1 C1 107.21(16)
C25 Sn1 C1 107.19(16)
C17 Sn1 C1 102.55(16)

loop_
_geom_bond_atom_site_label_1
_geom_bond_atom_site_label_2
_geom_bond_distance
C1 C2 1.348(5)
C1 O1 1.402(5)
C1 Sn1 2.121(4)
C2 C3 1.438(6)
C2 H2 0.95
C3 C4 1.390(6)
C3 C8 1.392(5)
C4 C5 1.373(6)
C4 O1 1.380(5)
C5 C6 1.377(5)
C5 H5 0.95
C6 C7 1.381(6)
C6 H6 0.95
C7 C8 1.377(6)
C7 H7 0.95
C8 H8 0.95
C9 C10 1.315(6)
C9 O2 1.383(5)
C9 Sn1 2.105(5)
C10 C11 1.406(6)
C10 H10 0.95
C11 C12 1.367(6)
C11 C16 1.399(6)
C12 C13 1.365(6)
C12 O2 1.394(5)
C13 C14 1.381(6)
C13 H13 0.95
C14 C15 1.368(7)
C14 H14 0.95
C15 C16 1.371(7)
C15 H15 0.95
C16 H16 0.95
C17 C18 1.334(6)
C17 O3 1.394(5)
C17 Sn1 2.113(4)
C18 C19 1.413(6)
C18 H18 0.95
C19 C20 1.376(6)
C19 C24 1.398(6)
C20 C21 1.383(6)
C20 O3 1.386(5)
C21 C22 1.380(6)
C21 H21 0.95
C22 C23 1.380(6)
C22 H22 0.95
C23 C24 1.372(6)
C23 H23 0.95
C24 H24 0.95
C25 C26 1.320(6)
C25 O4 1.376(5)
C25 Sn1 2.106(4)
C26 C27 1.399(6)
C26 H26 0.95
C27 C28 1.381(6)
C27 C32 1.392(6)
C28 C29 1.377(6)
C28 O4 1.394(5)
C29 C30 1.389(6)
C29 H29 0.95
C30 C31 1.392(6)
C30 H30 0.95
C31 C32 1.363(6)
C31 H31 0.95
C32 H32 0.95
